data_1576834
loop_
_publ_author_name
'Shrivastav, Akash'
'Tiwari, Raman Kumar'
'Yadav, Mangal S.'
'Bhattacharya, Subrato'

_publ_section_title
;
 Cis-thiolate bridged heterobimetallic complexes as efficient catalysts
 for glycosyl triazole synthesis
;
_journal_issue 5
_journal_name_full 'Catalysis Science &amp; Technology'
_journal_page_first 1595
_journal_page_last 1609
_journal_paper_doi 10.1039/D5CY01152C
_journal_volume 16
_journal_year 2026
_chemical_formula_moiety 'C26 H22 N8 Ni S2, C3 H7 N O'
_chemical_formula_sum 'C29 H29 N9 Ni O S2'
_chemical_formula_weight 642.44
_space_group_crystal_system orthorhombic
_space_group_IT_number 61
_space_group_name_Hall '-P 2ac 2ab'
_space_group_name_H-M_alt 'P b c a'
_atom_sites_solution_hydrogens geom
_atom_sites_solution_primary dual
_audit_creation_date 2025-12-11
_audit_creation_method
;
Olex2 1.5
(compiled 2025.07.13 svn.rb7424aed for OlexSys, GUI svn.r7314)
;
_audit_update_record
;
2025-12-11 deposited with the CCDC.	2025-12-23 downloaded from the CCDC.
;
_cell_angle_alpha 90
_cell_angle_beta 90
_cell_angle_gamma 90
_cell_formula_units_Z 8
_cell_length_a 13.35460(10)
_cell_length_b 20.0062(2)
_cell_length_c 21.7751(2)
_cell_measurement_reflns_used 33474
_cell_measurement_temperature 293(2)
_cell_measurement_theta_max 67.9970
_cell_measurement_theta_min 3.0070
_cell_volume 5817.76(9)
_computing_cell_refinement 'CrysAlisPro 1.171.44.105a (Rigaku OD, 2025)'
_computing_data_collection 'CrysAlisPro 1.171.44.105a (Rigaku OD, 2025)'
_computing_data_reduction 'CrysAlisPro 1.171.44.105a (Rigaku OD, 2025)'
_computing_molecular_graphics 'Olex2 1.5 (Dolomanov et al., 2009)'
_computing_publication_material 'Olex2 1.5 (Dolomanov et al., 2009)'
_computing_structure_refinement 'SHELXL 2019/3 (Sheldrick, 2015)'
_computing_structure_solution 'SHELXT 2018/2 (Sheldrick, 2018)'
_diffrn_ambient_temperature 293(2)
_diffrn_detector 'Hybrid Pixel Array Detector'
_diffrn_detector_area_resol_mean 10.0000
_diffrn_detector_type HyPix3000
_diffrn_measured_fraction_theta_full 0.998
_diffrn_measured_fraction_theta_max 0.996
_diffrn_measurement_details
;
List of Runs (angles in degrees, time in seconds):

  # Type    Start    End  Width  t~exp~   \w     \q     \k     \f   Frames
#--------------------------------------------------------------------------
  1  \w   -107.00 -26.00   0.50    0.63    --  -40.83 -37.00-110.00  162
  2  \w    -25.00  42.00   0.50    0.63    --   40.83 -37.00-110.00  134
  3  \w    -25.00  42.00   0.50    0.63    --   40.83 -37.00-110.00  134
  4  \w     26.00 107.00   0.50    0.63    --   40.83  37.00  45.00  162
  5  \w    -42.00 -16.00   0.50    2.51    --  -82.50  37.00  45.00   52
  6  \w    -28.00  31.00   0.50    0.63    --  -40.83  21.00 -30.00  118
  7  \w    -37.00  27.00   0.50    0.63    --  -40.83  32.00 120.00  128
  8  \w     14.00  43.00   0.50    0.63    --   40.83  78.00-108.26   58
  9  \w     11.00  43.00   0.50    0.63    --   40.83  87.00 150.07   64
 10  \w    -31.00  28.00   0.50    0.63    --   40.83 -21.00 120.00  118
 11  \w    -27.00  37.00   0.50    0.63    --   40.83 -32.00  60.00  128
 12  \w    -35.00  24.00   0.50    0.63    --   40.83 -11.00  60.00  118
 13  \w    -26.00  61.00   0.50    0.63    --   40.83 -54.00 -30.00  174
 14  \w     41.00 100.00   0.50    0.63    --   40.83-138.00 -30.00  118
 15  \w    -27.00  37.00   0.50    0.63    --   40.83 -32.00  60.00  128
 16  \w    -84.00 -18.00   0.50    2.51    --  -82.50 117.00  60.00  132
 17  \w    -47.00 -15.00   0.50    2.51    --  -82.50  42.00  60.00   64
 18  \w    -47.00 -15.00   0.50    2.51    --  -82.50  42.00-120.00   64
 19  \w    -84.00 -18.00   0.50    2.51    --  -82.50 117.00  60.00  132
 20  \w    105.00 170.00   0.50    2.51    --   96.04  96.00 -30.00  130
 21  \w     74.00 163.00   0.50    2.51    --   96.04  59.00  60.00  178
 22  \w     29.00  57.00   0.50    2.51    --   96.04 -50.00   0.00   56
 23  \w     29.00  57.00   0.50    2.51    --   96.04 -50.00-150.00   56
 24  \w     23.00 106.00   0.50    2.51    --   96.04 -96.00 -90.00  166
 25  \w     28.00  83.00   0.50    2.51    --   96.04 -68.00  90.00  110
 26  \w     29.00  57.00   0.50    2.51    --   96.04 -50.00  90.00   56
 27  \w     29.00  57.00   0.50    2.51    --   96.04 -50.00 -60.00   56
 28  \w     23.00 106.00   0.50    2.51    --   96.04 -96.00  90.00  166
 29  \w     29.00  57.00   0.50    2.51    --   96.04 -50.00-120.00   56
 30  \w     29.00  57.00   0.50    2.51    --   96.04 -50.00 150.00   56
 31  \w     74.00 163.00   0.50    2.51    --   96.04  59.00  60.00  178
 32  \w     28.00  68.00   0.50    2.51    --   96.04 -59.00 -30.00   80
 33  \w     99.00 160.00   0.50    2.51    --   96.04 117.00 -90.00  122
 34  \w     29.00  57.00   0.50    2.51    --   96.04 -50.00-180.00   56
 35  \w     26.00 127.00   0.50    2.51    --   96.04 -87.00 -60.00  202
 36  \w     26.00 127.00   0.50    2.51    --   96.04 -87.00 -60.00  202
 37  \w     32.00 110.00   0.50    2.51    --   96.04-117.00-150.00  156
 38  \w     29.00  57.00   0.50    2.51    --   96.04 -50.00 120.00   56
 39  \w     28.00  83.00   0.50    2.51    --   96.04 -68.00 -60.00  110
 40  \w     28.00  68.00   0.50    2.51    --   96.04 -59.00 -90.00   80
 41  \w     26.00 127.00   0.50    2.51    --   96.04 -87.00 -90.00  202
 42  \w   -109.00 -14.00   0.50    0.63    --  -40.83 -77.00   0.00  190
 43  \w   -107.00 -24.00   0.50    0.63    --  -40.83 -43.00 150.00  166
 44  \w   -109.00 -28.00   0.50    0.63    --  -40.83 -32.00-180.00  162
 45  \w     11.00  43.00   0.50    0.63    --   40.83  85.00 112.61   64
 46  \w     14.00  43.00   0.50    0.63    --   40.83  79.00-174.95   58
 47  \w     11.00  43.00   0.50    0.63    --   40.83  85.00 -37.50   64
 48  \w     12.00  43.00   0.50    0.63    --   40.83  83.00 -97.82   62
 49  \w    -27.00  37.00   0.50    0.63    --   40.83 -32.00-180.00  128
 50  \w     14.00 110.00   0.50    0.63    --   40.83  77.00  90.00  192
 51  \w     12.00  43.00   0.50    0.63    --   40.83  84.00  -9.07   62
;
_diffrn_measurement_device 'four-circle diffractometer'
_diffrn_measurement_device_type 'XtaLAB Synergy, Dualflex, HyPix3000'
_diffrn_measurement_method '\w scans'
_diffrn_orient_matrix_type 'CrysAlisPro convention (1999,Acta A55,543-557)'
_diffrn_orient_matrix_UB_11 0.0871816000
_diffrn_orient_matrix_UB_12 0.0311803000
_diffrn_orient_matrix_UB_13 0.0364486000
_diffrn_orient_matrix_UB_21 -0.0520194000
_diffrn_orient_matrix_UB_22 -0.0191623000
_diffrn_orient_matrix_UB_23 0.0606503000
_diffrn_orient_matrix_UB_31 0.0548067000
_diffrn_orient_matrix_UB_32 -0.0677269000
_diffrn_orient_matrix_UB_33 -0.0004227000
_diffrn_radiation_monochromator mirror
_diffrn_radiation_probe x-ray
_diffrn_radiation_type 'Cu K\a'
_diffrn_radiation_wavelength 1.54184
_diffrn_reflns_av_R_equivalents 0.0468
_diffrn_reflns_av_unetI/netI 0.0212
_diffrn_reflns_Laue_measured_fraction_full 0.998
_diffrn_reflns_Laue_measured_fraction_max 0.996
_diffrn_reflns_limit_h_max 16
_diffrn_reflns_limit_h_min -15
_diffrn_reflns_limit_k_max 16
_diffrn_reflns_limit_k_min -23
_diffrn_reflns_limit_l_max 25
_diffrn_reflns_limit_l_min -25
_diffrn_reflns_number 56153
_diffrn_reflns_point_group_measured_fraction_full 0.998
_diffrn_reflns_point_group_measured_fraction_max 0.996
_diffrn_reflns_theta_full 67.684
_diffrn_reflns_theta_max 68.130
_diffrn_reflns_theta_min 4.060
_diffrn_source 'micro-focus sealed X-ray tube'
_diffrn_source_type 'PhotonJet (Cu) X-ray Source'
_exptl_absorpt_coefficient_mu 2.638
_exptl_absorpt_correction_T_max 1.00000
_exptl_absorpt_correction_T_min 0.04536
_exptl_absorpt_correction_type multi-scan
_exptl_absorpt_process_details
;
CrysAlisPro 1.171.44.105a (Rigaku Oxford Diffraction, 2025)
Empirical absorption correction using spherical harmonics,
implemented in SCALE3 ABSPACK scaling algorithm.
;
_exptl_crystal_colour brown
_exptl_crystal_colour_primary brown
_exptl_crystal_density_diffrn 1.467
_exptl_crystal_description block
_exptl_crystal_F_000 2672
_exptl_crystal_size_max 0.17
_exptl_crystal_size_mid 0.13
_exptl_crystal_size_min 0.12
_refine_diff_density_max 0.271
_refine_diff_density_min -0.283
_refine_diff_density_rms 0.043
_refine_ls_extinction_method none
_refine_ls_goodness_of_fit_ref 1.088
_refine_ls_hydrogen_treatment constr
_refine_ls_matrix_type full
_refine_ls_number_parameters 381
_refine_ls_number_reflns 5280
_refine_ls_number_restraints 0
_refine_ls_restrained_S_all 1.088
_refine_ls_R_factor_all 0.0478
_refine_ls_R_factor_gt 0.0393
_refine_ls_shift/su_max 0.001
_refine_ls_shift/su_mean 0.000
_refine_ls_structure_factor_coef Fsqd
_refine_ls_weighting_details 'w=1/[\s^2^(Fo^2^)+(0.0347P)^2^+3.3221P] where P=(Fo^2^+2Fc^2^)/3'
_refine_ls_weighting_scheme calc
_refine_ls_wR_factor_gt 0.0852
_refine_ls_wR_factor_ref 0.0890
_reflns_Friedel_coverage 0.000
_reflns_number_gt 4463
_reflns_number_total 5280
_reflns_threshold_expression 'I > 2\s(I)'
_cod_data_source_file d5cy01152c2.cif
_cod_data_source_block exp_2202_auto
_cod_database_code 1576834
_shelx_shelxl_version_number 2019/3
_chemical_oxdiff_formula 'Ni C H O N S'
_shelx_space_group_comment
;
The symmetry employed for this shelxl refinement is uniquely defined
by the following loop, which should always be used as a source of
symmetry information in preference to the above space-group names.
They are only intended as comments.
;
_shelx_estimated_absorpt_t_max 0.742
_shelx_estimated_absorpt_t_min 0.663
_diffrn_oxdiff_digest_od_ed
;

;
_olex2_refinement_description
;
1. Fixed Uiso
 At 1.2 times of:
  All C(H) groups, All N(H) groups
 At 1.5 times of:
  All C(H,H,H) groups
2.a Aromatic/amide H refined with riding coordinates:
 N4(H4), N8(H8), C6(H6), C7(H7), C9(H9), C10(H10), C11(H11), C12(H12),
 C13(H13), C14(H14), C15(H15), C16(H16), C17(H17), C18(H18), C19(H19), C20(H20),
  C21(H21), C22(H22), C23(H23), C24(H24), C25(H25), C26(H26), C27(H27)
2.b Idealised Me refined as rotating group:
 C28(H28a,H28b,H28c), C29(H29a,H29b,H29c)
;
_olex2_submission_special_instructions 'No special instructions were received'
_oxdiff_exptl_absorpt_empirical_details
;
Empirical correction (ABSPACK) includes:
- Absorption correction using spherical harmonics
- Frame scaling
;
_oxdiff_exptl_absorpt_empirical_full_max 14.270
_oxdiff_exptl_absorpt_empirical_full_min 0.688

loop_
_space_group_symop_operation_xyz
'x, y, z'
'-x+1/2, -y, z+1/2'
'-x, y+1/2, -z+1/2'
'x+1/2, -y+1/2, -z'
'-x, -y, -z'
'x-1/2, y, -z-1/2'
'x, -y-1/2, z-1/2'
'-x-1/2, y-1/2, z'

loop_
_atom_site_label
_atom_site_type_symbol
_atom_site_fract_x
_atom_site_fract_y
_atom_site_fract_z
_atom_site_U_iso_or_equiv
_atom_site_adp_type
_atom_site_occupancy
_atom_site_site_symmetry_order
_atom_site_calc_flag
_atom_site_refinement_flags_posn
_atom_site_refinement_flags_adp
_atom_site_refinement_flags_occupancy
_atom_site_disorder_assembly
_atom_site_disorder_group
Ni1 Ni 0.30332(2) 0.60437(2) 0.47451(2) 0.03290(11) Uani 1 1 d . . . . .
S1 S 0.42364(4) 0.69484(3) 0.47531(3) 0.04334(15) Uani 1 1 d . . . . .
S2 S 0.30609(4) 0.58879(3) 0.58281(3) 0.04310(14) Uani 1 1 d . . . . .
N2 N 0.42547(12) 0.55449(8) 0.44415(8) 0.0340(4) Uani 1 1 d . . . . .
N6 N 0.17507(12) 0.65312(8) 0.49690(8) 0.0331(4) Uani 1 1 d . . . . .
N1 N 0.24486(13) 0.50573(9) 0.46180(8) 0.0379(4) Uani 1 1 d . . . . .
N5 N 0.25058(12) 0.63548(9) 0.38680(8) 0.0375(4) Uani 1 1 d . . . . .
N4 N 0.60567(12) 0.68118(9) 0.43212(9) 0.0424(4) Uani 1 1 d . . . . .
H4 H 0.601723 0.723576 0.438204 0.051 Uiso 1 1 calc R U . . .
N3 N 0.51692(12) 0.58259(8) 0.43168(9) 0.0387(4) Uani 1 1 d . . . . .
N7 N 0.13415(12) 0.65628(9) 0.55453(8) 0.0366(4) Uani 1 1 d . . . . .
N8 N 0.15946(13) 0.62311(9) 0.65540(8) 0.0429(4) Uani 1 1 d . . . . .
H8 H 0.199328 0.602143 0.679708 0.051 Uiso 1 1 calc R U . . .
N9 N 0.40877(15) 0.48987(10) 0.76108(9) 0.0511(5) Uani 1 1 d . . . . .
O1 O 0.25858(16) 0.53793(12) 0.74470(10) 0.0813(6) Uani 1 1 d . . . . .
C1 C 0.51893(14) 0.64713(10) 0.44399(10) 0.0355(4) Uani 1 1 d . . . . .
C2 C 0.70024(14) 0.65930(11) 0.41174(10) 0.0375(5) Uani 1 1 d . . . . .
C3 C 0.19133(15) 0.62520(10) 0.59582(9) 0.0351(4) Uani 1 1 d . . . . .
C4 C 0.17162(15) 0.67715(11) 0.39169(10) 0.0368(5) Uani 1 1 d . . . . .
C5 C 0.31660(16) 0.46244(10) 0.44381(10) 0.0398(5) Uani 1 1 d . . . . .
C6 C 0.72618(16) 0.59352(11) 0.40081(10) 0.0412(5) Uani 1 1 d . . . . .
H6 H 0.679174 0.559627 0.405653 0.049 Uiso 1 1 calc R U . . .
C7 C 0.41515(16) 0.49173(10) 0.43397(10) 0.0411(5) Uani 1 1 d . . . . .
H7 H 0.468775 0.465797 0.420754 0.049 Uiso 1 1 calc R U . . .
C8 C 0.07317(16) 0.64900(11) 0.68458(10) 0.0404(5) Uani 1 1 d . . . . .
C9 C 0.13029(15) 0.68420(11) 0.45325(10) 0.0403(5) Uani 1 1 d . . . . .
H9 H 0.073783 0.710147 0.460634 0.048 Uiso 1 1 calc R U . . .
C10 C 0.15310(17) 0.48194(13) 0.47194(10) 0.0482(6) Uani 1 1 d . . . . .
H10 H 0.103522 0.511432 0.484792 0.058 Uiso 1 1 calc R U . . .
C11 C 0.77226(16) 0.70846(12) 0.40441(12) 0.0507(6) Uani 1 1 d . . . . .
H11 H 0.755494 0.752917 0.411500 0.061 Uiso 1 1 calc R U . . .
C12 C 0.28842(18) 0.62419(13) 0.33130(11) 0.0496(6) Uani 1 1 d . . . . .
H12 H 0.342908 0.595484 0.327856 0.060 Uiso 1 1 calc R U . . .
C13 C -0.00124(17) 0.68530(12) 0.65640(11) 0.0485(5) Uani 1 1 d . . . . .
H13 H 0.003511 0.695470 0.614823 0.058 Uiso 1 1 calc R U . . .
C14 C 0.13234(17) 0.70926(13) 0.34078(11) 0.0497(6) Uani 1 1 d . . . . .
H14 H 0.079374 0.739068 0.345121 0.060 Uiso 1 1 calc R U . . .
C15 C 0.89398(17) 0.62741(13) 0.37559(11) 0.0501(6) Uani 1 1 d . . . . .
H15 H 0.958705 0.616518 0.363417 0.060 Uiso 1 1 calc R U . . .
C16 C 0.06428(19) 0.63495(12) 0.74729(11) 0.0522(6) Uani 1 1 d . . . . .
H16 H 0.114624 0.611314 0.767274 0.063 Uiso 1 1 calc R U . . .
C17 C 0.86824(17) 0.69249(13) 0.38681(13) 0.0542(6) Uani 1 1 d . . . . .
H17 H 0.915872 0.726079 0.382513 0.065 Uiso 1 1 calc R U . . .
C18 C 0.82310(16) 0.57860(12) 0.38253(11) 0.0472(5) Uani 1 1 d . . . . .
H18 H 0.840351 0.534354 0.374802 0.057 Uiso 1 1 calc R U . . .
C19 C 0.29661(19) 0.39512(11) 0.43575(12) 0.0515(6) Uani 1 1 d . . . . .
H19 H 0.347159 0.366035 0.423535 0.062 Uiso 1 1 calc R U . . .
C20 C 0.17248(19) 0.69664(14) 0.28350(11) 0.0549(6) Uani 1 1 d . . . . .
H20 H 0.146613 0.717533 0.248807 0.066 Uiso 1 1 calc R U . . .
C21 C 0.25082(19) 0.65298(13) 0.27855(11) 0.0550(6) Uani 1 1 d . . . . .
H21 H 0.278206 0.642887 0.240396 0.066 Uiso 1 1 calc R U . . .
C22 C 0.1284(2) 0.41557(14) 0.46423(11) 0.0563(7) Uani 1 1 d . . . . .
H22 H 0.063379 0.400862 0.471310 0.068 Uiso 1 1 calc R U . . .
C23 C 0.2012(2) 0.37164(13) 0.44598(12) 0.0578(7) Uani 1 1 d . . . . .
H23 H 0.186362 0.326606 0.440572 0.069 Uiso 1 1 calc R U . . .
C24 C -0.0187(2) 0.65597(14) 0.77961(12) 0.0608(7) Uani 1 1 d . . . . .
H24 H -0.024418 0.645656 0.821107 0.073 Uiso 1 1 calc R U . . .
C25 C 0.3344(2) 0.51003(15) 0.72641(13) 0.0655(7) Uani 1 1 d . . . . .
H25 H 0.339796 0.502476 0.684401 0.079 Uiso 1 1 calc R U . . .
C26 C -0.0832(2) 0.70665(15) 0.68996(13) 0.0631(7) Uani 1 1 d . . . . .
H26 H -0.132740 0.731561 0.670575 0.076 Uiso 1 1 calc R U . . .
C27 C -0.0929(2) 0.69190(15) 0.75127(13) 0.0661(7) Uani 1 1 d . . . . .
H27 H -0.148808 0.706024 0.773160 0.079 Uiso 1 1 calc R U . . .
C28 C 0.4080(2) 0.50322(15) 0.82605(12) 0.0637(7) Uani 1 1 d . . . . .
H28A H 0.358361 0.536500 0.835020 0.096 Uiso 1 1 calc R U . . .
H28B H 0.472708 0.519189 0.838507 0.096 Uiso 1 1 calc R U . . .
H28C H 0.392553 0.462868 0.847934 0.096 Uiso 1 1 calc R U . . .
C29 C 0.4940(2) 0.45574(16) 0.73490(14) 0.0741(9) Uani 1 1 d . . . . .
H29A H 0.497690 0.411220 0.751190 0.111 Uiso 1 1 calc R U . . .
H29B H 0.554126 0.479601 0.745025 0.111 Uiso 1 1 calc R U . . .
H29C H 0.486771 0.453711 0.691072 0.111 Uiso 1 1 calc R U . . .

loop_
_atom_site_aniso_label
_atom_site_aniso_U_11
_atom_site_aniso_U_22
_atom_site_aniso_U_33
_atom_site_aniso_U_23
_atom_site_aniso_U_13
_atom_site_aniso_U_12
Ni1 0.02659(18) 0.03503(19) 0.0371(2) -0.00010(14) 0.00234(14) 0.00127(14)
S1 0.0320(3) 0.0358(3) 0.0623(4) -0.0062(2) 0.0089(2) 0.0000(2)
S2 0.0383(3) 0.0506(3) 0.0404(3) 0.0020(2) 0.0008(2) 0.0082(2)
N2 0.0285(8) 0.0341(9) 0.0394(9) 0.0001(7) 0.0020(7) -0.0007(7)
N6 0.0271(8) 0.0364(9) 0.0357(9) -0.0022(7) 0.0018(7) -0.0011(7)
N1 0.0343(9) 0.0414(9) 0.0381(9) 0.0008(8) -0.0002(7) -0.0055(8)
N5 0.0338(9) 0.0404(9) 0.0382(9) -0.0002(8) 0.0025(7) -0.0001(8)
N4 0.0294(8) 0.0322(9) 0.0656(12) -0.0020(9) 0.0065(8) 0.0007(7)
N3 0.0277(8) 0.0358(9) 0.0525(11) -0.0018(8) 0.0048(8) -0.0008(7)
N7 0.0315(8) 0.0439(10) 0.0345(9) -0.0005(8) 0.0040(7) 0.0023(8)
N8 0.0410(10) 0.0522(11) 0.0353(9) 0.0047(8) 0.0021(8) 0.0087(9)
N9 0.0531(12) 0.0562(12) 0.0438(11) 0.0031(9) 0.0019(9) 0.0090(10)
O1 0.0669(13) 0.0988(15) 0.0783(14) 0.0070(13) -0.0049(11) 0.0296(12)
C1 0.0274(9) 0.0362(11) 0.0428(11) 0.0019(9) 0.0006(8) 0.0013(8)
C2 0.0297(10) 0.0396(11) 0.0431(12) 0.0020(9) 0.0012(9) 0.0007(9)
C3 0.0334(10) 0.0340(10) 0.0380(11) -0.0012(9) 0.0004(9) -0.0025(9)
C4 0.0290(10) 0.0422(11) 0.0393(11) 0.0016(9) -0.0006(8) -0.0016(9)
C5 0.0431(12) 0.0372(11) 0.0390(11) 0.0001(9) -0.0026(9) -0.0041(10)
C6 0.0337(11) 0.0401(12) 0.0497(13) -0.0025(10) 0.0034(10) -0.0008(9)
C7 0.0379(11) 0.0358(11) 0.0496(13) -0.0031(10) 0.0034(10) 0.0031(9)
C8 0.0409(11) 0.0398(11) 0.0404(12) -0.0049(9) 0.0064(9) -0.0036(10)
C9 0.0296(10) 0.0486(12) 0.0428(12) 0.0035(10) 0.0024(9) 0.0084(10)
C10 0.0388(12) 0.0598(14) 0.0459(13) 0.0032(11) 0.0006(10) -0.0115(11)
C11 0.0359(11) 0.0384(12) 0.0778(17) 0.0003(11) 0.0092(11) 0.0000(10)
C12 0.0467(13) 0.0567(14) 0.0454(13) -0.0009(11) 0.0105(11) 0.0055(11)
C13 0.0470(13) 0.0533(14) 0.0452(13) -0.0023(11) 0.0062(10) 0.0068(11)
C14 0.0395(12) 0.0625(15) 0.0469(13) 0.0099(11) -0.0015(10) 0.0065(11)
C15 0.0318(11) 0.0614(15) 0.0571(15) -0.0053(12) 0.0090(10) 0.0028(11)
C16 0.0573(15) 0.0552(14) 0.0442(13) -0.0010(11) 0.0053(11) 0.0012(12)
C17 0.0351(12) 0.0530(14) 0.0746(17) 0.0012(13) 0.0104(11) -0.0083(11)
C18 0.0388(12) 0.0458(12) 0.0569(14) -0.0061(11) 0.0053(10) 0.0048(10)
C19 0.0603(15) 0.0383(12) 0.0557(15) -0.0034(11) -0.0015(12) -0.0066(11)
C20 0.0511(14) 0.0723(17) 0.0411(13) 0.0113(12) -0.0052(11) -0.0057(13)
C21 0.0593(15) 0.0695(17) 0.0363(12) -0.0012(11) 0.0070(11) -0.0059(14)
C22 0.0515(14) 0.0651(16) 0.0524(15) 0.0043(12) -0.0046(12) -0.0251(13)
C23 0.0731(18) 0.0460(14) 0.0542(15) 0.0014(12) -0.0104(13) -0.0241(13)
C24 0.0677(17) 0.0703(17) 0.0445(14) -0.0066(12) 0.0176(13) -0.0034(15)
C25 0.0728(18) 0.0716(18) 0.0519(15) 0.0043(14) -0.0069(14) 0.0131(16)
C26 0.0552(15) 0.0738(18) 0.0604(17) -0.0085(14) 0.0085(13) 0.0174(14)
C27 0.0588(16) 0.0793(19) 0.0601(17) -0.0132(15) 0.0186(14) 0.0054(15)
C28 0.0696(17) 0.0740(18) 0.0475(14) -0.0016(13) -0.0004(13) 0.0071(15)
C29 0.0721(19) 0.088(2) 0.0626(18) 0.0014(15) 0.0132(15) 0.0231(17)

loop_
_atom_type_symbol
_atom_type_description
_atom_type_scat_dispersion_real
_atom_type_scat_dispersion_imag
_atom_type_scat_source
C C 0.0181 0.0091 'International Tables Vol C Tables 4.2.6.8 and 6.1.1.4'
H H 0.0000 0.0000 'International Tables Vol C Tables 4.2.6.8 and 6.1.1.4'
N N 0.0311 0.0180 'International Tables Vol C Tables 4.2.6.8 and 6.1.1.4'
Ni Ni -3.0029 0.5091 'International Tables Vol C Tables 4.2.6.8 and 6.1.1.4'
O O 0.0492 0.0322 'International Tables Vol C Tables 4.2.6.8 and 6.1.1.4'
S S 0.3331 0.5567 'International Tables Vol C Tables 4.2.6.8 and 6.1.1.4'

loop_
_geom_angle_atom_site_label_1
_geom_angle_atom_site_label_2
_geom_angle_atom_site_label_3
_geom_angle
_geom_angle_site_symmetry_1
_geom_angle_site_symmetry_3
_geom_angle_publ_flag
S2 Ni1 S1 94.62(2) . . ?
N2 Ni1 S1 80.55(5) . . ?
N2 Ni1 S2 104.28(5) . . ?
N2 Ni1 N6 174.55(7) . . ?
N2 Ni1 N1 78.29(7) . . ?
N2 Ni1 N5 96.77(7) . . ?
N6 Ni1 S1 101.49(5) . . ?
N6 Ni1 S2 80.68(5) . . ?
N6 Ni1 N1 99.57(7) . . ?
N6 Ni1 N5 78.22(7) . . ?
N1 Ni1 S1 158.84(5) . . ?
N1 Ni1 S2 90.75(5) . . ?
N5 Ni1 S1 90.43(5) . . ?
N5 Ni1 S2 158.88(5) . . ?
N5 Ni1 N1 91.88(7) . . ?
C1 S1 Ni1 94.18(7) . . ?
C3 S2 Ni1 95.39(7) . . ?
N3 N2 Ni1 125.48(12) . . ?
C7 N2 Ni1 116.92(14) . . ?
C7 N2 N3 117.57(17) . . ?
N7 N6 Ni1 125.34(13) . . ?
C9 N6 Ni1 116.61(14) . . ?
C9 N6 N7 118.04(17) . . ?
C5 N1 Ni1 111.74(13) . . ?
C10 N1 Ni1 130.03(16) . . ?
C10 N1 C5 118.12(19) . . ?
C4 N5 Ni1 111.63(13) . . ?
C12 N5 Ni1 129.81(15) . . ?
C12 N5 C4 118.30(19) . . ?
C1 N4 H4 114.2 . . ?
C1 N4 C2 131.59(18) . . ?
C2 N4 H4 114.2 . . ?
C1 N3 N2 112.28(16) . . ?
C3 N7 N6 111.57(16) . . ?
C3 N8 H8 114.0 . . ?
C3 N8 C8 132.03(19) . . ?
C8 N8 H8 114.0 . . ?
C25 N9 C28 120.2(2) . . ?
C25 N9 C29 121.0(2) . . ?
C28 N9 C29 118.7(2) . . ?
N4 C1 S1 114.98(15) . . ?
N3 C1 S1 127.23(15) . . ?
N3 C1 N4 117.78(17) . . ?
C6 C2 N4 125.12(19) . . ?
C6 C2 C11 118.85(19) . . ?
C11 C2 N4 116.00(19) . . ?
N7 C3 S2 126.62(16) . . ?
N7 C3 N8 118.43(18) . . ?
N8 C3 S2 114.90(15) . . ?
N5 C4 C9 115.39(18) . . ?
N5 C4 C14 121.3(2) . . ?
C14 C4 C9 123.3(2) . . ?
N1 C5 C7 115.20(18) . . ?
N1 C5 C19 121.6(2) . . ?
C19 C5 C7 123.2(2) . . ?
C2 C6 H6 120.4 . . ?
C2 C6 C18 119.2(2) . . ?
C18 C6 H6 120.4 . . ?
N2 C7 C5 117.75(19) . . ?
N2 C7 H7 121.1 . . ?
C5 C7 H7 121.1 . . ?
C13 C8 N8 125.6(2) . . ?
C13 C8 C16 118.7(2) . . ?
C16 C8 N8 115.7(2) . . ?
N6 C9 C4 117.27(18) . . ?
N6 C9 H9 121.4 . . ?
C4 C9 H9 121.4 . . ?
N1 C10 H10 118.5 . . ?
N1 C10 C22 122.9(2) . . ?
C22 C10 H10 118.5 . . ?
C2 C11 H11 119.5 . . ?
C17 C11 C2 121.0(2) . . ?
C17 C11 H11 119.5 . . ?
N5 C12 H12 118.4 . . ?
N5 C12 C21 123.2(2) . . ?
C21 C12 H12 118.4 . . ?
C8 C13 H13 120.0 . . ?
C8 C13 C26 119.9(2) . . ?
C26 C13 H13 120.0 . . ?
C4 C14 H14 120.3 . . ?
C20 C14 C4 119.4(2) . . ?
C20 C14 H14 120.3 . . ?
C17 C15 H15 120.5 . . ?
C18 C15 H15 120.5 . . ?
C18 C15 C17 119.0(2) . . ?
C8 C16 H16 119.8 . . ?
C24 C16 C8 120.3(2) . . ?
C24 C16 H16 119.8 . . ?
C11 C17 H17 119.8 . . ?
C15 C17 C11 120.3(2) . . ?
C15 C17 H17 119.8 . . ?
C6 C18 H18 119.2 . . ?
C15 C18 C6 121.6(2) . . ?
C15 C18 H18 119.2 . . ?
C5 C19 H19 120.3 . . ?
C23 C19 C5 119.3(2) . . ?
C23 C19 H19 120.3 . . ?
C14 C20 H20 120.5 . . ?
C21 C20 C14 119.0(2) . . ?
C21 C20 H20 120.5 . . ?
C12 C21 H21 120.7 . . ?
C20 C21 C12 118.7(2) . . ?
C20 C21 H21 120.7 . . ?
C10 C22 H22 120.5 . . ?
C23 C22 C10 118.9(2) . . ?
C23 C22 H22 120.5 . . ?
C19 C23 H23 120.5 . . ?
C22 C23 C19 119.0(2) . . ?
C22 C23 H23 120.5 . . ?
C16 C24 H24 119.6 . . ?
C27 C24 C16 120.7(3) . . ?
C27 C24 H24 119.6 . . ?
N9 C25 H25 117.3 . . ?
O1 C25 N9 125.5(3) . . ?
O1 C25 H25 117.3 . . ?
C13 C26 H26 119.3 . . ?
C27 C26 C13 121.5(3) . . ?
C27 C26 H26 119.3 . . ?
C24 C27 C26 118.8(2) . . ?
C24 C27 H27 120.6 . . ?
C26 C27 H27 120.6 . . ?
N9 C28 H28A 109.5 . . ?
N9 C28 H28B 109.5 . . ?
N9 C28 H28C 109.5 . . ?
H28A C28 H28B 109.5 . . ?
H28A C28 H28C 109.5 . . ?
H28B C28 H28C 109.5 . . ?
N9 C29 H29A 109.5 . . ?
N9 C29 H29B 109.5 . . ?
N9 C29 H29C 109.5 . . ?
H29A C29 H29B 109.5 . . ?
H29A C29 H29C 109.5 . . ?
H29B C29 H29C 109.5 . . ?

loop_
_geom_bond_atom_site_label_1
_geom_bond_atom_site_label_2
_geom_bond_distance
_geom_bond_site_symmetry_2
_geom_bond_publ_flag
Ni1 S1 2.4203(6) . ?
Ni1 S2 2.3791(7) . ?
Ni1 N2 2.0234(16) . ?
Ni1 N6 2.0303(16) . ?
Ni1 N1 2.1402(18) . ?
Ni1 N5 2.1285(17) . ?
S1 C1 1.731(2) . ?
S2 C3 1.720(2) . ?
N2 N3 1.372(2) . ?
N2 C7 1.282(3) . ?
N6 N7 1.370(2) . ?
N6 C9 1.284(3) . ?
N1 C5 1.350(3) . ?
N1 C10 1.333(3) . ?
N5 C4 1.349(3) . ?
N5 C12 1.329(3) . ?
N4 H4 0.8600 . ?
N4 C1 1.368(2) . ?
N4 C2 1.408(2) . ?
N3 C1 1.319(3) . ?
N7 C3 1.333(3) . ?
N8 H8 0.8600 . ?
N8 C3 1.366(3) . ?
N8 C8 1.414(3) . ?
N9 C25 1.311(3) . ?
N9 C28 1.440(3) . ?
N9 C29 1.445(3) . ?
O1 C25 1.223(3) . ?
C2 C6 1.382(3) . ?
C2 C11 1.385(3) . ?
C4 C9 1.457(3) . ?
C4 C14 1.384(3) . ?
C5 C7 1.456(3) . ?
C5 C19 1.384(3) . ?
C6 H6 0.9300 . ?
C6 C18 1.387(3) . ?
C7 H7 0.9300 . ?
C8 C13 1.375(3) . ?
C8 C16 1.399(3) . ?
C9 H9 0.9300 . ?
C10 H10 0.9300 . ?
C10 C22 1.378(4) . ?
C11 H11 0.9300 . ?
C11 C17 1.375(3) . ?
C12 H12 0.9300 . ?
C12 C21 1.379(3) . ?
C13 H13 0.9300 . ?
C13 C26 1.383(3) . ?
C14 H14 0.9300 . ?
C14 C20 1.381(3) . ?
C15 H15 0.9300 . ?
C15 C17 1.369(3) . ?
C15 C18 1.368(3) . ?
C16 H16 0.9300 . ?
C16 C24 1.378(3) . ?
C17 H17 0.9300 . ?
C18 H18 0.9300 . ?
C19 H19 0.9300 . ?
C19 C23 1.376(3) . ?
C20 H20 0.9300 . ?
C20 C21 1.367(4) . ?
C21 H21 0.9300 . ?
C22 H22 0.9300 . ?
C22 C23 1.369(4) . ?
C23 H23 0.9300 . ?
C24 H24 0.9300 . ?
C24 C27 1.371(4) . ?
C25 H25 0.9300 . ?
C26 H26 0.9300 . ?
C26 C27 1.373(4) . ?
C27 H27 0.9300 . ?
C28 H28A 0.9600 . ?
C28 H28B 0.9600 . ?
C28 H28C 0.9600 . ?
C29 H29A 0.9600 . ?
C29 H29B 0.9600 . ?
C29 H29C 0.9600 . ?

loop_
_geom_torsion_atom_site_label_1
_geom_torsion_atom_site_label_2
_geom_torsion_atom_site_label_3
_geom_torsion_atom_site_label_4
_geom_torsion
_geom_torsion_site_symmetry_1
_geom_torsion_site_symmetry_2
_geom_torsion_site_symmetry_3
_geom_torsion_site_symmetry_4
_geom_torsion_publ_flag
Ni1 S1 C1 N4 176.21(15) . . . . ?
Ni1 S1 C1 N3 -5.0(2) . . . . ?
Ni1 S2 C3 N7 -6.18(19) . . . . ?
Ni1 S2 C3 N8 176.20(15) . . . . ?
Ni1 N2 N3 C1 2.5(2) . . . . ?
Ni1 N2 C7 C5 1.3(3) . . . . ?
Ni1 N6 N7 C3 2.5(2) . . . . ?
Ni1 N6 C9 C4 4.5(3) . . . . ?
Ni1 N1 C5 C7 -3.0(2) . . . . ?
Ni1 N1 C5 C19 176.81(18) . . . . ?
Ni1 N1 C10 C22 -176.63(17) . . . . ?
Ni1 N5 C4 C9 -8.7(2) . . . . ?
Ni1 N5 C4 C14 172.80(18) . . . . ?
Ni1 N5 C12 C21 -173.74(18) . . . . ?
N2 N3 C1 S1 2.7(3) . . . . ?
N2 N3 C1 N4 -178.56(18) . . . . ?
N6 N7 C3 S2 3.5(3) . . . . ?
N6 N7 C3 N8 -178.92(17) . . . . ?
N1 C5 C7 N2 1.3(3) . . . . ?
N1 C5 C19 C23 0.3(4) . . . . ?
N1 C10 C22 C23 0.7(4) . . . . ?
N5 C4 C9 N6 3.2(3) . . . . ?
N5 C4 C14 C20 2.3(4) . . . . ?
N5 C12 C21 C20 1.8(4) . . . . ?
N4 C2 C6 C18 -178.1(2) . . . . ?
N4 C2 C11 C17 177.7(2) . . . . ?
N3 N2 C7 C5 -176.57(18) . . . . ?
N7 N6 C9 C4 -176.58(17) . . . . ?
N8 C8 C13 C26 178.6(2) . . . . ?
N8 C8 C16 C24 -177.8(2) . . . . ?
C1 N4 C2 C6 -2.3(4) . . . . ?
C1 N4 C2 C11 179.9(2) . . . . ?
C2 N4 C1 S1 174.30(19) . . . . ?
C2 N4 C1 N3 -4.6(4) . . . . ?
C2 C6 C18 C15 0.6(4) . . . . ?
C2 C11 C17 C15 0.7(4) . . . . ?
C3 N8 C8 C13 -1.1(4) . . . . ?
C3 N8 C8 C16 178.1(2) . . . . ?
C4 N5 C12 C21 0.0(3) . . . . ?
C4 C14 C20 C21 -0.5(4) . . . . ?
C5 N1 C10 C22 -0.7(3) . . . . ?
C5 C19 C23 C22 -0.3(4) . . . . ?
C6 C2 C11 C17 -0.3(4) . . . . ?
C7 N2 N3 C1 -179.86(19) . . . . ?
C7 C5 C19 C23 -179.9(2) . . . . ?
C8 N8 C3 S2 177.38(18) . . . . ?
C8 N8 C3 N7 -0.4(3) . . . . ?
C8 C13 C26 C27 -0.7(4) . . . . ?
C8 C16 C24 C27 -1.2(4) . . . . ?
C9 N6 N7 C3 -176.32(19) . . . . ?
C9 C4 C14 C20 -176.1(2) . . . . ?
C10 N1 C5 C7 -179.59(19) . . . . ?
C10 N1 C5 C19 0.2(3) . . . . ?
C10 C22 C23 C19 -0.2(4) . . . . ?
C11 C2 C6 C18 -0.4(3) . . . . ?
C12 N5 C4 C9 176.5(2) . . . . ?
C12 N5 C4 C14 -2.0(3) . . . . ?
C13 C8 C16 C24 1.4(4) . . . . ?
C13 C26 C27 C24 0.9(4) . . . . ?
C14 C4 C9 N6 -178.3(2) . . . . ?
C14 C20 C21 C12 -1.4(4) . . . . ?
C16 C8 C13 C26 -0.5(4) . . . . ?
C16 C24 C27 C26 0.0(4) . . . . ?
C17 C15 C18 C6 -0.2(4) . . . . ?
C18 C15 C17 C11 -0.4(4) . . . . ?
C19 C5 C7 N2 -178.5(2) . . . . ?
C28 N9 C25 O1 -3.4(5) . . . . ?
C29 N9 C25 O1 178.3(3) . . . . ?
